data_7060228
loop_
_publ_author_name
'Ahmed, Ruby'
'Ali, Abid'
'Ahmad, Musheer'
'Alsalme, Ali'
'Khan, Rais Ahmad'
'Ali, Farman'

_publ_section_title
;
 Phenanthroimidazole derivatives as a chemosensor for picric acid: a first
 realistic approach
;
_journal_issue 46
_journal_name_full 'New Journal of Chemistry'
_journal_page_first 20092
_journal_page_last 20100
_journal_paper_doi 10.1039/D0NJ03422C
_journal_volume 44
_journal_year 2020
_chemical_formula_moiety 'C2 H6 O S, C6 H2 N3 O7, C31 H19 N2, 1[C2H6SO]'
_chemical_formula_sum 'C41 H33 N5 O9 S2'
_chemical_formula_weight 803.879
_space_group_crystal_system monoclinic
_space_group_IT_number 14
_space_group_name_Hall '-P 2ybc'
_space_group_name_H-M_alt 'P 1 21/c 1'
_symmetry_Int_Tables_number 14
_audit_creation_date 2020-08-17
_audit_creation_method
;
Olex2 1.3-dev
(compiled 2020.07.30 svn.rde3f2a17 for OlexSys, GUI svn.r5830)
;
_audit_update_record
;
2020-10-15 deposited with the CCDC.	2020-10-27 downloaded from the CCDC.
;
_cell_angle_alpha 90
_cell_angle_beta 98.342(2)
_cell_angle_gamma 90
_cell_formula_units_Z 4
_cell_length_a 7.4343(5)
_cell_length_b 30.238(2)
_cell_length_c 16.0736(11)
_cell_measurement_reflns_used 9918
_cell_measurement_temperature 100(2)
_cell_measurement_theta_max 23.11
_cell_measurement_theta_min 3.19
_cell_volume 3575.1(4)
_computing_cell_refinement 'SAINT V8.38A (?, 2016)'
_computing_data_reduction 'SAINT V8.38A (?, 2016)'
_computing_molecular_graphics 'Olex2 1.3-dev (Dolomanov et al., 2009)'
_computing_publication_material 'Olex2 1.3-dev (Dolomanov et al., 2009)'
_computing_structure_refinement 'olex2.refine 1.3-dev (Bourhis et al., 2015)'
_computing_structure_solution 'olex2.solve (Bourhis et al., 2015)'
_diffrn_ambient_temperature 100(2)
_diffrn_measured_fraction_theta_full 0.9983
_diffrn_measured_fraction_theta_max 0.9983
_diffrn_measurement_device_type 'Bruker APEX-II CCD'
_diffrn_measurement_method '\f and \w scans'
_diffrn_radiation_type 'Mo K\a'
_diffrn_radiation_wavelength 0.71073
_diffrn_reflns_av_R_equivalents 0.0779
_diffrn_reflns_av_unetI/netI 0.0536
_diffrn_reflns_Laue_measured_fraction_full 0.9983
_diffrn_reflns_Laue_measured_fraction_max 0.9983
_diffrn_reflns_limit_h_max 9
_diffrn_reflns_limit_h_min -9
_diffrn_reflns_limit_k_max 40
_diffrn_reflns_limit_k_min -40
_diffrn_reflns_limit_l_max 21
_diffrn_reflns_limit_l_min -21
_diffrn_reflns_number 57453
_diffrn_reflns_point_group_measured_fraction_full 0.9983
_diffrn_reflns_point_group_measured_fraction_max 0.9983
_diffrn_reflns_theta_full 25.0498
_diffrn_reflns_theta_max 25.05
_diffrn_reflns_theta_min 2.77
_exptl_absorpt_coefficient_mu 0.218
_exptl_absorpt_correction_T_max 0.7457
_exptl_absorpt_correction_T_min 0.6853
_exptl_absorpt_correction_type multi-scan
_exptl_absorpt_process_details
;
SADABS-2016/2 (Bruker,2016/2) was used for absorption correction.
wR2(int) was 0.1189 before and 0.0725 after correction.
The Ratio of minimum to maximum transmission is 0.9190.
The \l/2 correction factor is Not present.
;
_exptl_crystal_colour green
_exptl_crystal_colour_primary green
_exptl_crystal_density_diffrn 1.494
_exptl_crystal_description block
_exptl_crystal_F_000 1673.842
_exptl_crystal_size_max 0.39
_exptl_crystal_size_mid 0.28
_exptl_crystal_size_min 0.17
_refine_diff_density_max 0.3053
_refine_diff_density_min -0.3994
_refine_diff_density_rms 0.0638
_refine_ls_d_res_high 0.8393
_refine_ls_d_res_low 7.3556
_refine_ls_extinction_expression Fc^*^=kFc[1+0.001xFc^2^\l^3^/sin(2\q)]^-1/4^
_refine_ls_goodness_of_fit_ref 1.0916
_refine_ls_hydrogen_treatment mixed
_refine_ls_matrix_type full
_refine_ls_number_constraints 50
_refine_ls_number_parameters 534
_refine_ls_number_reflns 6312
_refine_ls_number_restraints 64
_refine_ls_restrained_S_all 1.0856
_refine_ls_R_factor_all 0.0586
_refine_ls_R_factor_gt 0.0427
_refine_ls_shift/su_max 0.0008
_refine_ls_shift/su_mean 0.0000
_refine_ls_structure_factor_coef Fsqd
_refine_ls_weighting_details 'w=1/[\s^2^(Fo^2^)+(0.0427P)^2^+1.7116P] where P=(Fo^2^+2Fc^2^)/3'
_refine_ls_weighting_scheme calc
_refine_ls_wR_factor_gt 0.0997
_refine_ls_wR_factor_ref 0.1121
_reflns_Friedel_coverage 0.0
_reflns_limit_h_max 8
_reflns_limit_h_min -8
_reflns_limit_k_max 36
_reflns_limit_k_min 0
_reflns_limit_l_max 19
_reflns_limit_l_min 0
_reflns_number_gt 5041
_reflns_number_total 6312
_reflns_threshold_expression I>=2u(I)
_cod_data_source_file d0nj03422c2.cif
_cod_data_source_block 3octd_0m_a
_cod_original_formula_sum 'C41 H33 N5 O9 S2 '
_cod_database_code 7060228
_olex2_refinement_description
;
1. Fixed Uiso
 At 1.2 times of:
  All C(H) groups, All N(H) groups
 At 1.5 times of:
  All C(H,H,H) groups
2. Restrained distances
 O6-C37 \\sim O6A-C37
 with sigma of 0.04
 O7-N5 \\sim O7A-N5A
 with sigma of 0.02
 O7-C37 \\sim O7A-C37
 with sigma of 0.04
 O6-O7 \\sim O6A-O7A
 with sigma of 0.04
 N5-C37 \\sim N5A-C37
 with sigma of 0.02
 O6-N5 \\sim O6A-N5A
 with sigma of 0.02
 O3-C33 \\sim O3A-C33
 with sigma of 0.04
 O2-O3 \\sim O2A-O3A
 with sigma of 0.04
 O2-N3 \\sim O2A-N3A
 with sigma of 0.02
 O2-C33 \\sim O2A-C33
 with sigma of 0.04
 O3-N3 \\sim O3A-N3A
 with sigma of 0.02
 N3-C33 \\sim N3A-C33
 with sigma of 0.02
3. Restrained planarity
 C33, O2A, O3A, N3A
 with sigma of 0.001
4. Uiso/Uaniso restraints and constraints
Uanis(N3A) = Uanis(N3)
5. Rigid body (RIGU) restrains
 O3A, N3A, O2A, O2, N3, O3, C33
 with sigma for 1-2 distances of 0.001 and sigma for 1-3 distances of 0.001
6. Others
 Sof(O6A)=Sof(O7A)=Sof(N5A)=1-FVAR(1)
 Sof(O6)=Sof(O7)=Sof(N5)=FVAR(1)
 Fixed Sof: O2(0.85) O3(0.85) N3(0.85) O2A(0.15) O3A(0.15) N3A(0.15)
7.a Aromatic/amide H refined with riding coordinates:
 C34(H34), C36(H36), N2(H2), C3(H3), C4(H4), C5(H5), C6(H6), C9(H9), C10(H10),
 C11(H11), C12(H12), C17(H17), C18(H18), C20(H20), C21(H21), C23(H23), C24(H24),
  C25(H25), C27(H27), C28(H28)
7.b Idealised Me refined as rotating group:
 C38(H38a,H38b,H38c), C39(H39a,H39b,H39c)
;
_smtbx_masks_special_details
;
A solvent mask was calculated and 180 electrons were 
found in a volume of 492\%A^3^ in 1 void per unit cell. 
This is consistent with the presence of 1[C2H6SO] per Formula
Unit which account for 168 electrons per unit cell.
;
_smtbx_masks_void_probe_radius 1.2
_smtbx_masks_void_truncation_radius 1.2
_olex2_submission_special_instructions 'No special instructions were received'

loop_
_space_group_symop_id
_space_group_symop_operation_xyz
1 x,y,z
2 -x,y+1/2,-z+1/2
3 -x,-y,-z
4 x,-y-1/2,z-1/2

loop_
_atom_site_label
_atom_site_type_symbol
_atom_site_fract_x
_atom_site_fract_y
_atom_site_fract_z
_atom_site_U_iso_or_equiv
_atom_site_adp_type
_atom_site_occupancy
_atom_site_refinement_flags_posn
_atom_site_refinement_flags_adp
_atom_site_disorder_group
S1 S 0.86894(8) 0.402595(19) 0.24063(3) 0.02968(15) Uani 1.000000 . . .
O8 O 0.9313(2) 0.40946(5) 0.33295(9) 0.0297(4) Uani 1.000000 . . .
C38 C 0.9273(4) 0.45285(9) 0.19299(17) 0.0483(7) Uani 1.000000 . . .
H38a H 0.8431(15) 0.47626(17) 0.2044(10) 0.0725(10) Uiso 1.000000 GR . .
H38b H 1.0517(9) 0.4613(3) 0.2163(8) 0.0725(10) Uiso 1.000000 GR . .
H38c H 0.919(2) 0.44859(19) 0.1321(2) 0.0725(10) Uiso 1.000000 GR . .
C39 C 1.0361(3) 0.36772(9) 0.20688(16) 0.0445(7) Uani 1.000000 . . .
H39a H 1.1570(4) 0.3803(3) 0.2247(9) 0.0668(10) Uiso 1.000000 GR . .
H39b H 1.0292(15) 0.33832(18) 0.2319(9) 0.0668(10) Uiso 1.000000 GR . .
H39c H 1.0145(14) 0.3653(5) 0.14545(18) 0.0668(10) Uiso 1.000000 GR . .
O1 O 0.7075(2) 0.35727(5) 0.74545(10) 0.0363(4) Uani 1.000000 . . .
O2 O 0.9877(4) 0.31774(10) 0.6911(3) 0.0413(7) Uani 0.850000 D U 1
O3 O 1.0446(4) 0.24998(9) 0.7277(3) 0.0455(9) Uani 0.850000 D U 1
O4 O 0.5924(2) 0.15611(5) 0.80914(11) 0.0406(4) Uani 1.000000 . . .
O5 O 0.3565(2) 0.18351(5) 0.85524(10) 0.0375(4) Uani 1.000000 . . .
O6 O 0.3714(4) 0.37724(9) 0.7659(2) 0.0504(12) Uani 0.626(5) D . 1
O7 O 0.283(2) 0.3406(6) 0.8675(12) 0.054(3) Uani 0.626(5) D . 1
N3 N 0.9441(7) 0.28293(19) 0.7218(2) 0.0313(4) Uani 0.850000 D U 1
N4 N 0.4984(3) 0.18772(6) 0.82452(11) 0.0298(4) Uani 1.000000 . . .
N5 N 0.3787(17) 0.3449(4) 0.8123(6) 0.038(2) Uani 0.626(5) D . 1
C32 C 0.6664(3) 0.31888(7) 0.76459(13) 0.0268(5) Uani 1.000000 . . .
C33 C 0.7708(3) 0.27934(7) 0.75360(13) 0.0258(5) Uani 1.000000 D U .
C34 C 0.7163(3) 0.23741(7) 0.77241(12) 0.0253(5) Uani 1.000000 . . .
H34 H 0.7882(3) 0.21250(7) 0.76251(12) 0.0304(6) Uiso 1.000000 R . .
C35 C 0.5572(3) 0.23179(7) 0.80566(13) 0.0242(5) Uani 1.000000 . . .
C36 C 0.4525(3) 0.26769(7) 0.82238(13) 0.0275(5) Uani 1.000000 . . .
H36 H 0.3450(3) 0.26358(7) 0.84697(13) 0.0330(6) Uiso 1.000000 R . .
C37 C 0.5064(3) 0.30906(7) 0.80295(14) 0.0302(5) Uani 1.000000 D . .
N1 N 0.7253(2) 0.39965(5) 0.59824(11) 0.0223(4) Uani 1.000000 . . .
N2 N 0.7860(2) 0.41566(5) 0.47343(10) 0.0219(4) Uani 1.000000 . . .
H2 H 0.8137(2) 0.41277(5) 0.42230(10) 0.0262(5) Uiso 1.000000 R . .
C1 C 0.7148(3) 0.44518(6) 0.59015(13) 0.0213(4) Uani 1.000000 . . .
C2 C 0.6669(3) 0.47814(7) 0.64699(13) 0.0229(5) Uani 1.000000 . . .
C3 C 0.6181(3) 0.46797(7) 0.72580(13) 0.0278(5) Uani 1.000000 . . .
H3 H 0.6212(3) 0.43816(7) 0.74460(13) 0.0333(6) Uiso 1.000000 R . .
C4 C 0.5657(3) 0.50103(7) 0.77606(15) 0.0327(5) Uani 1.000000 . . .
H4 H 0.5343(3) 0.49410(7) 0.82977(15) 0.0393(6) Uiso 1.000000 R . .
C5 C 0.5589(3) 0.54465(8) 0.74797(15) 0.0333(5) Uani 1.000000 . . .
H5 H 0.5209(3) 0.56735(8) 0.78240(15) 0.0399(7) Uiso 1.000000 R . .
C6 C 0.6069(3) 0.55521(7) 0.67059(14) 0.0284(5) Uani 1.000000 . . .
H6 H 0.6010(3) 0.58516(7) 0.65256(14) 0.0341(6) Uiso 1.000000 R . .
C7 C 0.6644(3) 0.52257(7) 0.61778(13) 0.0242(5) Uani 1.000000 . . .
C8 C 0.7160(3) 0.53347(7) 0.53546(13) 0.0233(5) Uani 1.000000 . . .
C9 C 0.7252(3) 0.57729(7) 0.50675(14) 0.0265(5) Uani 1.000000 . . .
H9 H 0.6966(3) 0.60089(7) 0.54160(14) 0.0318(6) Uiso 1.000000 R . .
C10 C 0.7743(3) 0.58673(7) 0.42980(14) 0.0282(5) Uani 1.000000 . . .
H10 H 0.7782(3) 0.61662(7) 0.41195(14) 0.0339(6) Uiso 1.000000 R . .
C11 C 0.8188(3) 0.55284(7) 0.37728(14) 0.0282(5) Uani 1.000000 . . .
H11 H 0.8532(3) 0.55971(7) 0.32409(14) 0.0339(6) Uiso 1.000000 R . .
C12 C 0.8127(3) 0.50966(7) 0.40276(13) 0.0243(5) Uani 1.000000 . . .
H12 H 0.8434(3) 0.48655(7) 0.36730(13) 0.0292(6) Uiso 1.000000 R . .
C13 C 0.7614(3) 0.49959(6) 0.48109(13) 0.0218(4) Uani 1.000000 . . .
C14 C 0.7541(3) 0.45527(6) 0.51172(12) 0.0206(4) Uani 1.000000 . . .
C15 C 0.7682(3) 0.38257(6) 0.52636(12) 0.0217(4) Uani 1.000000 . . .
C16 C 0.7974(3) 0.33579(6) 0.50891(12) 0.0210(4) Uani 1.000000 . . .
C17 C 0.9468(3) 0.32484(7) 0.46921(13) 0.0235(5) Uani 1.000000 . . .
H17 H 1.0197(3) 0.34777(7) 0.45129(13) 0.0282(5) Uiso 1.000000 R . .
C18 C 0.9901(3) 0.28148(7) 0.45569(12) 0.0237(5) Uani 1.000000 . . .
H18 H 1.0919(3) 0.27488(7) 0.42837(12) 0.0284(5) Uiso 1.000000 R . .
C19 C 0.8863(3) 0.24705(7) 0.48155(12) 0.0215(4) Uani 1.000000 . . .
C20 C 0.9304(3) 0.20139(7) 0.46977(13) 0.0262(5) Uani 1.000000 . . .
H20 H 1.0345(3) 0.19419(7) 0.44450(13) 0.0315(6) Uiso 1.000000 R . .
C21 C 0.8264(3) 0.16862(7) 0.49403(14) 0.0302(5) Uani 1.000000 . . .
H21 H 0.8591(3) 0.13874(7) 0.48574(14) 0.0363(6) Uiso 1.000000 R . .
C22 C 0.6681(3) 0.17782(7) 0.53190(13) 0.0270(5) Uani 1.000000 . . .
C23 C 0.5594(3) 0.14413(7) 0.55757(14) 0.0339(5) Uani 1.000000 . . .
H23 H 0.5919(3) 0.11410(7) 0.55079(14) 0.0407(7) Uiso 1.000000 R . .
C24 C 0.4053(3) 0.15408(8) 0.59267(14) 0.0355(6) Uani 1.000000 . . .
H24 H 0.3336(3) 0.13076(8) 0.61001(14) 0.0426(7) Uiso 1.000000 R . .
C25 C 0.3540(3) 0.19738(7) 0.60294(13) 0.0288(5) Uani 1.000000 . . .
H25 H 0.2469(3) 0.20354(7) 0.62674(13) 0.0345(6) Uiso 1.000000 R . .
C26 C 0.4588(3) 0.23238(7) 0.57845(12) 0.0229(5) Uani 1.000000 . . .
C27 C 0.4108(3) 0.27769(7) 0.58713(12) 0.0232(5) Uani 1.000000 . . .
H27 H 0.3020(3) 0.28466(7) 0.60887(12) 0.0278(5) Uiso 1.000000 R . .
C28 C 0.5159(3) 0.31085(7) 0.56524(12) 0.0228(4) Uani 1.000000 . . .
H28 H 0.4793(3) 0.34058(7) 0.57197(12) 0.0274(5) Uiso 1.000000 R . .
C29 C 0.6823(3) 0.30229(6) 0.53190(12) 0.0202(4) Uani 1.000000 . . .
C30 C 0.7293(3) 0.25736(6) 0.51868(12) 0.0198(4) Uani 1.000000 . . .
C31 C 0.6181(3) 0.22262(6) 0.54323(12) 0.0216(4) Uani 1.000000 . . .
O6A O 0.4739(7) 0.38303(15) 0.8490(3) 0.0469(19) Uani 0.374(5) D . 2
O7A O 0.261(4) 0.3363(10) 0.858(2) 0.072(8) Uani 0.374(5) D . 2
N5A N 0.407(3) 0.3456(7) 0.8385(11) 0.033(3) Uani 0.374(5) D . 2
O2A O 1.014(3) 0.3163(6) 0.7194(17) 0.073(9) Uani 0.150000 D U 2
O3A O 1.007(2) 0.2460(5) 0.7007(13) 0.034(4) Uani 0.150000 D U 2
N3A N 0.943(4) 0.2806(10) 0.7222(10) 0.0313(4) Uani 0.150000 D U 2
H1 H 0.715(3) 0.3829(8) 0.6466(16) 0.046(7) Uiso 1.000000 . . .

loop_
_atom_site_aniso_label
_atom_site_aniso_U_11
_atom_site_aniso_U_22
_atom_site_aniso_U_33
_atom_site_aniso_U_12
_atom_site_aniso_U_13
_atom_site_aniso_U_23
S1 0.0287(3) 0.0342(3) 0.0276(3) -0.0010(2) 0.0086(2) -0.0019(2)
O8 0.0332(9) 0.0325(8) 0.0251(8) -0.0007(7) 0.0097(6) -0.0014(6)
C38 0.0482(16) 0.0542(17) 0.0435(16) 0.0002(13) 0.0101(12) 0.0199(13)
C39 0.0366(14) 0.0533(16) 0.0452(16) 0.0026(12) 0.0112(12) -0.0211(13)
O1 0.0504(10) 0.0283(9) 0.0328(9) -0.0038(8) 0.0152(8) 0.0046(7)
O2 0.0333(13) 0.0449(10) 0.0472(17) -0.0054(7) 0.0108(9) 0.0100(8)
O3 0.0330(14) 0.0448(12) 0.062(3) 0.0039(8) 0.0159(12) 0.0065(10)
O4 0.0486(10) 0.0261(9) 0.0492(11) 0.0046(8) 0.0139(8) 0.0031(8)
O5 0.0352(9) 0.0350(9) 0.0444(10) -0.0057(7) 0.0127(8) 0.0062(8)
O6 0.0486(19) 0.0321(17) 0.074(3) 0.0119(13) 0.0212(17) 0.0280(16)
O7 0.068(5) 0.038(4) 0.067(4) 0.020(5) 0.047(4) 0.017(5)
N3 0.0282(8) 0.0387(10) 0.0278(10) -0.0033(6) 0.0065(6) 0.0009(6)
N4 0.0342(11) 0.0280(10) 0.0266(10) -0.0015(9) 0.0028(8) 0.0040(8)
N5 0.034(4) 0.035(3) 0.049(6) 0.003(3) 0.011(4) 0.008(4)
C32 0.0318(12) 0.0292(12) 0.0186(11) -0.0041(10) 0.0013(9) 0.0029(9)
C33 0.0249(9) 0.0326(11) 0.0195(10) -0.0018(6) 0.0021(6) 0.0031(8)
C34 0.0272(11) 0.0288(12) 0.0186(11) 0.0016(9) -0.0012(9) -0.0004(9)
C35 0.0270(11) 0.0244(11) 0.0205(11) -0.0010(9) 0.0005(9) 0.0037(9)
C36 0.0249(11) 0.0305(12) 0.0274(12) -0.0020(9) 0.0047(9) 0.0029(9)
C37 0.0292(12) 0.0265(12) 0.0356(13) 0.0034(10) 0.0068(10) 0.0029(10)
N1 0.0242(9) 0.0180(9) 0.0260(10) 0.0002(7) 0.0085(7) 0.0012(8)
N2 0.0234(9) 0.0198(9) 0.0233(9) -0.0001(7) 0.0066(7) -0.0001(7)
C1 0.0171(10) 0.0198(10) 0.0276(11) -0.0016(8) 0.0049(8) 0.0004(8)
C2 0.0189(10) 0.0240(11) 0.0261(11) -0.0021(8) 0.0042(8) -0.0044(9)
C3 0.0256(11) 0.0293(12) 0.0301(12) -0.0014(9) 0.0093(9) -0.0035(9)
C4 0.0300(12) 0.0354(13) 0.0352(13) -0.0037(10) 0.0126(10) -0.0069(10)
C5 0.0254(12) 0.0358(13) 0.0400(14) 0.0008(10) 0.0093(10) -0.0148(11)
C6 0.0213(11) 0.0252(11) 0.0380(13) -0.0002(9) 0.0020(9) -0.0062(10)
C7 0.0161(10) 0.0246(11) 0.0318(12) -0.0019(8) 0.0029(8) -0.0042(9)
C8 0.0172(10) 0.0212(11) 0.0312(12) -0.0013(8) 0.0023(9) -0.0022(9)
C9 0.0212(11) 0.0206(11) 0.0375(13) 0.0011(9) 0.0033(9) -0.0030(9)
C10 0.0234(11) 0.0203(11) 0.0401(13) 0.0001(9) 0.0013(10) 0.0059(9)
C11 0.0231(11) 0.0295(12) 0.0322(13) -0.0010(9) 0.0044(9) 0.0068(10)
C12 0.0234(11) 0.0215(11) 0.0280(12) -0.0001(9) 0.0036(9) 0.0013(9)
C13 0.0155(10) 0.0209(10) 0.0283(11) -0.0010(8) 0.0010(8) 0.0001(9)
C14 0.0174(10) 0.0193(10) 0.0254(11) -0.0010(8) 0.0040(8) -0.0007(8)
C15 0.0210(10) 0.0209(11) 0.0241(11) -0.0007(8) 0.0065(8) 0.0009(8)
C16 0.0221(10) 0.0196(10) 0.0214(11) 0.0016(8) 0.0034(8) 0.0014(8)
C17 0.0225(11) 0.0246(11) 0.0245(11) -0.0018(9) 0.0067(8) 0.0005(9)
C18 0.0202(10) 0.0311(12) 0.0204(11) 0.0022(9) 0.0053(8) -0.0024(9)
C19 0.0219(10) 0.0233(11) 0.0186(10) 0.0019(9) 0.0006(8) 0.0004(8)
C20 0.0273(11) 0.0278(12) 0.0237(11) 0.0047(9) 0.0041(9) -0.0018(9)
C21 0.0379(13) 0.0222(11) 0.0304(13) 0.0051(10) 0.0043(10) 0.0001(9)
C22 0.0330(12) 0.0229(11) 0.0242(12) -0.0007(9) 0.0017(9) 0.0011(9)
C23 0.0424(14) 0.0237(12) 0.0354(13) -0.0032(10) 0.0046(11) 0.0038(10)
C24 0.0428(14) 0.0277(12) 0.0369(14) -0.0107(11) 0.0088(11) 0.0058(10)
C25 0.0281(12) 0.0326(12) 0.0262(12) -0.0066(10) 0.0062(9) 0.0019(9)
C26 0.0218(11) 0.0280(11) 0.0176(11) -0.0032(9) -0.0011(8) 0.0019(8)
C27 0.0197(10) 0.0294(11) 0.0208(11) 0.0001(9) 0.0040(8) 0.0006(9)
C28 0.0221(11) 0.0224(11) 0.0238(11) 0.0029(9) 0.0028(8) -0.0005(9)
C29 0.0216(10) 0.0215(10) 0.0173(10) -0.0005(8) 0.0020(8) -0.0002(8)
C30 0.0213(10) 0.0213(11) 0.0163(10) 0.0019(8) 0.0005(8) 0.0007(8)
C31 0.0230(10) 0.0221(11) 0.0186(10) -0.0013(9) -0.0006(8) 0.0021(8)
O6A 0.061(4) 0.027(3) 0.060(4) -0.003(2) 0.035(3) -0.007(2)
O7A 0.074(11) 0.047(8) 0.108(15) -0.004(6) 0.060(9) -0.013(6)
N5A 0.035(7) 0.024(5) 0.040(9) 0.001(4) 0.006(6) 0.007(6)
O2A 0.058(7) 0.0410(18) 0.13(2) -0.0123(14) 0.061(6) -0.015(2)
O3A 0.028(4) 0.0394(19) 0.035(10) -0.0030(12) 0.007(3) -0.0018(16)
N3A 0.0282(8) 0.0387(10) 0.0278(10) -0.0033(6) 0.0065(6) 0.0009(6)

loop_
_atom_type_symbol
_atom_type_scat_dispersion_real
_atom_type_scat_dispersion_imag
_atom_type_scat_Cromer_Mann_a1
_atom_type_scat_Cromer_Mann_a2
_atom_type_scat_Cromer_Mann_a3
_atom_type_scat_Cromer_Mann_a4
_atom_type_scat_Cromer_Mann_b1
_atom_type_scat_Cromer_Mann_b2
_atom_type_scat_Cromer_Mann_b3
_atom_type_scat_Cromer_Mann_b4
_atom_type_scat_Cromer_Mann_c
_atom_type_scat_source
_atom_type_scat_dispersion_source
H 0.00000 0.00000 0.49300 0.32291 0.14019 0.04081 10.51090 26.12570 3.14236 57.79970 0.0030380000826 'International Tables Volume C Table 6.1.1.4 (pp. 500-502)' 'Henke, Gullikson and Davis, At. Data and Nucl. Data Tables, 1993, 54, 2'
C 0.00347 0.00161 2.31000 1.02000 1.58860 0.86500 20.84390 10.20750 0.56870 51.65120 0.215599998832 'International Tables Volume C Table 6.1.1.4 (pp. 500-502)' 'Henke, Gullikson and Davis, At. Data and Nucl. Data Tables, 1993, 54, 2'
S 0.12424 0.12443 6.90530 5.20340 1.43790 1.58630 1.46790 22.21510 0.25360 56.17200 0.866900026798 'International Tables Volume C Table 6.1.1.4 (pp. 500-502)' 'Henke, Gullikson and Davis, At. Data and Nucl. Data Tables, 1993, 54, 2'
O 0.01158 0.00611 3.04850 2.28680 1.54630 0.86700 13.27710 5.70110 0.32390 32.90890 0.250800013542 'International Tables Volume C Table 6.1.1.4 (pp. 500-502)' 'Henke, Gullikson and Davis, At. Data and Nucl. Data Tables, 1993, 54, 2'
N 0.00653 0.00323 12.21260 3.13220 2.01250 1.16630 0.00570 9.89330 28.99750 0.58260 -11.5290002823 'International Tables Volume C Table 6.1.1.4 (pp. 500-502)' 'Henke, Gullikson and Davis, At. Data and Nucl. Data Tables, 1993, 54, 2'

loop_
_geom_angle_atom_site_label_1
_geom_angle_atom_site_label_2
_geom_angle_atom_site_label_3
_geom_angle
_geom_angle_site_symmetry_1
_geom_angle_site_symmetry_3
_geom_angle_publ_flag
C38 S1 O8 104.28(11) . . ?
C39 S1 O8 104.74(11) . . ?
C39 S1 C38 98.64(13) . . ?
H38a C38 S1 109.5 . . ?
H38b C38 S1 109.5 . . ?
H38b C38 H38a 109.5 . . ?
H38c C38 S1 109.5 . . ?
H38c C38 H38a 109.5 . . ?
H38c C38 H38b 109.5 . . ?
H39a C39 S1 109.5 . . ?
H39b C39 S1 109.5 . . ?
H39b C39 H39a 109.5 . . ?
H39c C39 S1 109.5 . . ?
H39c C39 H39a 109.5 . . ?
H39c C39 H39b 109.5 . . ?
O3 N3 O2 121.9(5) . . ?
C33 N3 O2 120.3(5) . . ?
C33 N3 O3 117.8(4) . . ?
O5 N4 O4 122.94(18) . . ?
C35 N4 O4 118.40(18) . . ?
C35 N4 O5 118.66(18) . . ?
O7 N5 O6 123.2(12) . . ?
C37 N5 O6 120.1(10) . . ?
C37 N5 O7 116.7(11) . . ?
C33 C32 O1 125.6(2) . . ?
C37 C32 O1 122.7(2) . . ?
C37 C32 C33 111.73(18) . . ?
C32 C33 N3 119.8(3) . . ?
C34 C33 N3 116.6(3) . . ?
C34 C33 C32 123.5(2) . . ?
N3A C33 N3 2.8(15) . . ?
N3A C33 C32 122.6(12) . . ?
N3A C33 C34 113.8(12) . . ?
H34 C34 C33 120.17(13) . . ?
C35 C34 C33 119.7(2) . . ?
C35 C34 H34 120.17(12) . . ?
C34 C35 N4 119.79(19) . . ?
C36 C35 N4 119.08(19) . . ?
C36 C35 C34 121.13(19) . . ?
H36 C36 C35 120.57(12) . . ?
C37 C36 C35 118.9(2) . . ?
C37 C36 H36 120.57(13) . . ?
C32 C37 N5 118.5(6) . . ?
C36 C37 N5 116.1(6) . . ?
C36 C37 C32 124.9(2) . . ?
N5A C37 N5 17.3(8) . . ?
N5A C37 C32 119.6(9) . . ?
N5A C37 C36 114.5(9) . . ?
C15 N1 C1 108.56(17) . . ?
H1 N1 C1 127.2(15) . . ?
H1 N1 C15 124.1(15) . . ?
C14 N2 H2 125.46(11) . . ?
C15 N2 H2 125.46(11) . . ?
C15 N2 C14 109.08(17) . . ?
C2 C1 N1 130.43(18) . . ?
C14 C1 N1 106.95(17) . . ?
C14 C1 C2 122.59(18) . . ?
C3 C2 C1 123.03(19) . . ?
C7 C2 C1 116.07(18) . . ?
C7 C2 C3 120.86(19) . . ?
H3 C3 C2 119.88(12) . . ?
C4 C3 C2 120.2(2) . . ?
C4 C3 H3 119.88(14) . . ?
H4 C4 C3 120.08(14) . . ?
C5 C4 C3 119.8(2) . . ?
C5 C4 H4 120.08(13) . . ?
H5 C5 C4 119.70(13) . . ?
C6 C5 C4 120.6(2) . . ?
C6 C5 H5 119.70(13) . . ?
H6 C6 C5 119.27(13) . . ?
C7 C6 C5 121.5(2) . . ?
C7 C6 H6 119.27(13) . . ?
C6 C7 C2 116.98(19) . . ?
C8 C7 C2 121.14(18) . . ?
C8 C7 C6 121.87(19) . . ?
C9 C8 C7 122.56(19) . . ?
C13 C8 C7 120.65(18) . . ?
C13 C8 C9 116.78(19) . . ?
H9 C9 C8 119.20(12) . . ?
C10 C9 C8 121.6(2) . . ?
C10 C9 H9 119.20(13) . . ?
H10 C10 C9 119.66(13) . . ?
C11 C10 C9 120.7(2) . . ?
C11 C10 H10 119.66(13) . . ?
H11 C11 C10 120.11(13) . . ?
C12 C11 C10 119.8(2) . . ?
C12 C11 H11 120.11(13) . . ?
H12 C12 C11 119.99(13) . . ?
C13 C12 C11 120.0(2) . . ?
C13 C12 H12 119.99(12) . . ?
C12 C13 C8 121.12(18) . . ?
C14 C13 C8 116.11(18) . . ?
C14 C13 C12 122.76(18) . . ?
C1 C14 N2 106.86(17) . . ?
C13 C14 N2 129.84(18) . . ?
C13 C14 C1 123.30(18) . . ?
N2 C15 N1 108.55(17) . . ?
C16 C15 N1 126.54(18) . . ?
C16 C15 N2 124.88(18) . . ?
C17 C16 C15 117.75(18) . . ?
C29 C16 C15 122.11(18) . . ?
C29 C16 C17 120.13(18) . . ?
H17 C17 C16 119.43(12) . . ?
C18 C17 C16 121.15(19) . . ?
C18 C17 H17 119.43(12) . . ?
H18 C18 C17 119.58(12) . . ?
C19 C18 C17 120.84(19) . . ?
C19 C18 H18 119.58(12) . . ?
C20 C19 C18 122.07(19) . . ?
C30 C19 C18 119.04(18) . . ?
C30 C19 C20 118.87(18) . . ?
H20 C20 C19 119.47(12) . . ?
C21 C20 C19 121.1(2) . . ?
C21 C20 H20 119.47(13) . . ?
H21 C21 C20 119.25(13) . . ?
C22 C21 C20 121.5(2) . . ?
C22 C21 H21 119.25(12) . . ?
C23 C22 C21 122.1(2) . . ?
C31 C22 C21 119.10(19) . . ?
C31 C22 C23 118.8(2) . . ?
H23 C23 C22 119.65(13) . . ?
C24 C23 C22 120.7(2) . . ?
C24 C23 H23 119.65(13) . . ?
H24 C24 C23 119.48(13) . . ?
C25 C24 C23 121.0(2) . . ?
C25 C24 H24 119.48(13) . . ?
H25 C25 C24 119.78(13) . . ?
C26 C25 C24 120.4(2) . . ?
C26 C25 H25 119.78(13) . . ?
C27 C26 C25 122.61(19) . . ?
C31 C26 C25 119.06(19) . . ?
C31 C26 C27 118.33(18) . . ?
H27 C27 C26 119.15(12) . . ?
C28 C27 C26 121.69(19) . . ?
C28 C27 H27 119.15(12) . . ?
H28 C28 C27 119.18(12) . . ?
C29 C28 C27 121.64(19) . . ?
C29 C28 H28 119.18(11) . . ?
C28 C29 C16 123.71(18) . . ?
C30 C29 C16 118.32(18) . . ?
C30 C29 C28 117.92(18) . . ?
C29 C30 C19 120.36(18) . . ?
C31 C30 C19 119.93(18) . . ?
C31 C30 C29 119.71(18) . . ?
C26 C31 C22 119.90(18) . . ?
C30 C31 C22 119.51(18) . . ?
C30 C31 C26 120.59(18) . . ?
O6A N5A C37 121.4(17) . . ?
O7A N5A C37 116(2) . . ?
O7A N5A O6A 122(2) . . ?
O2A N3A C33 117(3) . . ?
O3A N3A C33 118(3) . . ?
O3A N3A O2A 125(3) . . ?

loop_
_geom_bond_atom_site_label_1
_geom_bond_atom_site_label_2
_geom_bond_distance
_geom_bond_site_symmetry_2
_geom_bond_publ_flag
S1 O8 1.5034(15) . ?
S1 C38 1.783(2) . ?
S1 C39 1.774(2) . ?
C38 H38a 0.9800 . ?
C38 H38b 0.9800 . ?
C38 H38c 0.9800 . ?
C39 H39a 0.9800 . ?
C39 H39b 0.9800 . ?
C39 H39c 0.9800 . ?
O1 C32 1.250(3) . ?
O2 N3 1.226(6) . ?
O3 N3 1.241(6) . ?
O4 N4 1.230(2) . ?
O5 N4 1.235(2) . ?
O6 N5 1.227(13) . ?
O7 N5 1.221(16) . ?
N3 C33 1.457(6) . ?
N4 C35 1.448(3) . ?
N5 C37 1.462(13) . ?
C32 C33 1.450(3) . ?
C32 C37 1.448(3) . ?
C33 C34 1.378(3) . ?
C33 N3A 1.45(3) . ?
C34 H34 0.9500 . ?
C34 C35 1.378(3) . ?
C35 C36 1.384(3) . ?
C36 H36 0.9500 . ?
C36 C37 1.364(3) . ?
C37 N5A 1.49(2) . ?
N1 C1 1.384(3) . ?
N1 C15 1.345(3) . ?
N1 H1 0.94(3) . ?
N2 H2 0.8800 . ?
N2 C14 1.383(2) . ?
N2 C15 1.332(2) . ?
C1 C2 1.432(3) . ?
C1 C14 1.369(3) . ?
C2 C3 1.401(3) . ?
C2 C7 1.422(3) . ?
C3 H3 0.9500 . ?
C3 C4 1.377(3) . ?
C4 H4 0.9500 . ?
C4 C5 1.393(3) . ?
C5 H5 0.9500 . ?
C5 C6 1.380(3) . ?
C6 H6 0.9500 . ?
C6 C7 1.408(3) . ?
C7 C8 1.468(3) . ?
C8 C9 1.408(3) . ?
C8 C13 1.419(3) . ?
C9 H9 0.9500 . ?
C9 C10 1.369(3) . ?
C10 H10 0.9500 . ?
C10 C11 1.398(3) . ?
C11 H11 0.9500 . ?
C11 C12 1.371(3) . ?
C12 H12 0.9500 . ?
C12 C13 1.401(3) . ?
C13 C14 1.431(3) . ?
C15 C16 1.465(3) . ?
C16 C17 1.399(3) . ?
C16 C29 1.409(3) . ?
C17 H17 0.9500 . ?
C17 C18 1.375(3) . ?
C18 H18 0.9500 . ?
C18 C19 1.394(3) . ?
C19 C20 1.438(3) . ?
C19 C30 1.420(3) . ?
C20 H20 0.9500 . ?
C20 C21 1.349(3) . ?
C21 H21 0.9500 . ?
C21 C22 1.428(3) . ?
C22 C23 1.399(3) . ?
C22 C31 1.424(3) . ?
C23 H23 0.9500 . ?
C23 C24 1.381(3) . ?
C24 H24 0.9500 . ?
C24 C25 1.380(3) . ?
C25 H25 0.9500 . ?
C25 C26 1.404(3) . ?
C26 C27 1.428(3) . ?
C26 C31 1.416(3) . ?
C27 H27 0.9500 . ?
C27 C28 1.349(3) . ?
C28 H28 0.9500 . ?
C28 C29 1.442(3) . ?
C29 C30 1.426(3) . ?
C30 C31 1.427(3) . ?
O6A N5A 1.24(2) . ?
O7A N5A 1.21(3) . ?
O2A N3A 1.20(3) . ?
O3A N3A 1.22(3) . ?

loop_
_geom_torsion_atom_site_label_1
_geom_torsion_atom_site_label_2
_geom_torsion_atom_site_label_3
_geom_torsion_atom_site_label_4
_geom_torsion
_geom_torsion_site_symmetry_1
_geom_torsion_site_symmetry_2
_geom_torsion_site_symmetry_3
_geom_torsion_site_symmetry_4
_geom_torsion_publ_flag
O1 C32 C33 N3 3.4(3) . . . . ?
O1 C32 C33 C34 -177.2(2) . . . . ?
O1 C32 C33 N3A 3.3(7) . . . . ?
O1 C32 C37 N5 6.0(5) . . . . ?
O1 C32 C37 C36 177.7(2) . . . . ?
O1 C32 C37 N5A -13.8(8) . . . . ?
O2 N3 C33 C32 -12.4(4) . . . . ?
O2 N3 C33 C34 168.2(3) . . . . ?
O2 N3 C33 N3A 165(9) . . . . ?
O3 N3 C33 C32 167.0(3) . . . . ?
O3 N3 C33 C34 -12.4(4) . . . . ?
O3 N3 C33 N3A -15(9) . . . . ?
O4 N4 C35 C34 -0.9(2) . . . . ?
O4 N4 C35 C36 179.81(19) . . . . ?
O5 N4 C35 C34 179.12(19) . . . . ?
O5 N4 C35 C36 -0.2(2) . . . . ?
O6 N5 C37 C32 23.9(10) . . . . ?
O6 N5 C37 C36 -148.4(8) . . . . ?
O6 N5 C37 N5A 122.5(13) . . . . ?
O7 N5 C37 C32 -156.0(14) . . . . ?
O7 N5 C37 C36 31.7(15) . . . . ?
O7 N5 C37 N5A -57(2) . . . . ?
N3 C33 C32 C37 -175.3(2) . . . . ?
N3 C33 C34 C35 177.6(2) . . . . ?
N3 C33 N3A O2A 11(12) . . . . ?
N3 C33 N3A O3A -169(13) . . . . ?
N4 C35 C34 C33 179.24(18) . . . . ?
N4 C35 C36 C37 -178.70(19) . . . . ?
N5 C37 C32 C33 -175.2(5) . . . . ?
N5 C37 C36 C35 172.6(5) . . . . ?
N5 C37 N5A O6A -103(4) . . . . ?
N5 C37 N5A O7A 78(5) . . . . ?
C32 C33 C34 C35 -1.8(2) . . . . ?
C32 C33 N3A O2A 12.8(14) . . . . ?
C32 C33 N3A O3A -167.2(9) . . . . ?
C32 C37 C36 C35 0.7(3) . . . . ?
C32 C37 N5A O6A -12.3(4) . . . . ?
C32 C37 N5A O7A 169(2) . . . . ?
C33 C34 C35 C36 -1.5(2) . . . . ?
C34 C35 C36 C37 2.0(2) . . . . ?
C35 C36 C37 N5A -168.4(7) . . . . ?
C36 C37 N5A O6A 157.4(8) . . . . ?
C36 C37 N5A O7A -21.0(18) . . . . ?
N1 C1 C2 C3 -0.6(3) . . . . ?
N1 C1 C2 C7 -178.2(2) . . . . ?
N1 C1 C14 N2 0.57(17) . . . . ?
N1 C1 C14 C13 -178.32(14) . . . . ?
N1 C15 N2 C14 0.05(19) . . . . ?
N1 C15 C16 C17 -135.6(2) . . . . ?
N1 C15 C16 C29 43.4(2) . . . . ?
N2 C14 C1 C2 -177.42(14) . . . . ?
N2 C14 C13 C8 178.3(2) . . . . ?
N2 C14 C13 C12 -2.7(3) . . . . ?
N2 C15 C16 C17 42.1(2) . . . . ?
N2 C15 C16 C29 -138.9(2) . . . . ?
C1 C2 C3 C4 -177.1(2) . . . . ?
C1 C2 C7 C6 176.24(17) . . . . ?
C1 C2 C7 C8 -2.5(2) . . . . ?
C1 C14 C13 C8 -3.1(2) . . . . ?
C1 C14 C13 C12 175.95(19) . . . . ?
C2 C3 C4 C5 0.8(2) . . . . ?
C2 C7 C6 C5 1.3(2) . . . . ?
C2 C7 C8 C9 -176.22(18) . . . . ?
C2 C7 C8 C13 3.1(2) . . . . ?
C3 C4 C5 C6 -1.0(3) . . . . ?
C4 C5 C6 C7 -0.2(3) . . . . ?
C5 C6 C7 C8 -179.88(19) . . . . ?
C6 C7 C8 C9 5.1(2) . . . . ?
C6 C7 C8 C13 -175.64(19) . . . . ?
C7 C8 C9 C10 179.77(19) . . . . ?
C7 C8 C13 C12 -179.31(18) . . . . ?
C7 C8 C13 C14 -0.3(2) . . . . ?
C8 C9 C10 C11 -0.6(2) . . . . ?
C8 C13 C12 C11 -0.4(2) . . . . ?
C9 C10 C11 C12 0.2(2) . . . . ?
C10 C11 C12 C13 0.2(2) . . . . ?
C11 C12 C13 C14 -179.33(18) . . . . ?
C15 C16 C17 C18 175.71(18) . . . . ?
C15 C16 C29 C28 7.4(2) . . . . ?
C15 C16 C29 C30 -174.95(18) . . . . ?
C16 C17 C18 C19 -0.3(2) . . . . ?
C16 C29 C28 C27 -179.4(2) . . . . ?
C16 C29 C30 C19 -1.3(2) . . . . ?
C16 C29 C30 C31 178.44(17) . . . . ?
C17 C18 C19 C20 -178.72(19) . . . . ?
C17 C18 C19 C30 3.0(2) . . . . ?
C18 C19 C20 C21 -178.9(2) . . . . ?
C18 C19 C30 C29 -2.1(2) . . . . ?
C18 C19 C30 C31 178.08(18) . . . . ?
C19 C20 C21 C22 0.3(2) . . . . ?
C19 C30 C29 C28 176.42(18) . . . . ?
C19 C30 C31 C22 1.4(2) . . . . ?
C19 C30 C31 C26 -178.46(18) . . . . ?
C20 C21 C22 C23 -179.8(2) . . . . ?
C20 C21 C22 C31 0.8(2) . . . . ?
C21 C22 C23 C24 -178.9(2) . . . . ?
C21 C22 C31 C26 178.20(18) . . . . ?
C21 C22 C31 C30 -1.6(2) . . . . ?
C22 C23 C24 C25 0.4(3) . . . . ?
C22 C31 C26 C25 1.0(2) . . . . ?
C22 C31 C26 C27 -178.61(18) . . . . ?
C22 C31 C30 C29 -178.40(18) . . . . ?
C23 C24 C25 C26 -0.6(3) . . . . ?
C24 C25 C26 C27 179.49(19) . . . . ?
C24 C25 C26 C31 -0.1(2) . . . . ?
C25 C26 C27 C28 178.2(2) . . . . ?
C25 C26 C31 C30 -179.15(18) . . . . ?
C26 C27 C28 C29 0.0(2) . . . . ?
C26 C31 C30 C29 1.8(2) . . . . ?
C27 C28 C29 C30 3.0(2) . . . . ?
C28 C29 C30 C31 -3.8(2) . . . . ?

loop_
_restr_equal_distance_atom_site_label_1
_restr_equal_distance_atom_site_label_2
_restr_equal_distance_site_symmetry_2
_restr_equal_distance_class_id
O2 O3 1 8
O2 N3 1 9
O2 C33 1 10
O3 N3 1 11
O3 C33 1 7
O6 O7 1 4
O6 N5 1 6
O6 C37 1 1
O7 N5 1 2
O7 C37 1 3
N3 C33 1 12
N5 C37 1 5
O6A C37 1 1
O6A O7A 1 4
O6A N5A 1 6
O7A C37 1 3
O7A N5A 1 2
N5A C37 1 5
O2A C33 1 10
O2A O3A 1 8
O2A N3A 1 9
O3A C33 1 7
O3A N3A 1 11
N3A C33 1 12

loop_
_restr_equal_distance_class_class_id
_restr_equal_distance_class_target_weight_param
_restr_equal_distance_class_average
_restr_equal_distance_class_esd
_restr_equal_distance_class_diff_max
1 0.0400 2.3557 0.0234 0.0234
2 0.0200 1.2147 0.0061 0.0061
3 0.0400 2.2903 0.0029 0.0029
4 0.0400 2.1478 0.0051 0.0051
5 0.0200 1.4744 0.0126 0.0126
6 0.0200 1.2319 0.0051 0.0051
7 0.0400 2.3021 0.0105 0.0105
8 0.0400 2.1520 0.0048 0.0048
9 0.0200 1.2156 0.0108 0.0108
10 0.0400 2.2951 0.0346 0.0346
11 0.0200 1.2295 0.0112 0.0112
12 0.0200 1.4511 0.0056 0.0056

loop_
_smtbx_masks_void_nr
_smtbx_masks_void_average_x
_smtbx_masks_void_average_y
_smtbx_masks_void_average_z
_smtbx_masks_void_volume
_smtbx_masks_void_count_electrons
_smtbx_masks_void_content
1 -0.533 0.000 0.500 246.2 89.7 '2 C2H6SO'
2 -0.274 0.500 1.000 246.2 89.7 '2 C2H6SO'

loop_
_restr_chirality_atom_site_label_1
_restr_chirality_atom_site_label_2
_restr_chirality_atom_site_label_3
_restr_chirality_atom_site_label_4
_restr_chirality_site_symmetry_1
_restr_chirality_site_symmetry_2
_restr_chirality_site_symmetry_3
_restr_chirality_site_symmetry_4
_restr_chirality_volume_target
_restr_chirality_weight_param
_restr_chirality_diff
O2A N3A O3A C33 1 1 1 1 0.0000 0.0010 -0.0000

loop_
_restr_rigu_atom_site_label_1
_restr_rigu_atom_site_label_2
_restr_rigu_target_weight_param
_restr_rigu_u13_diff
_restr_rigu_u23_diff
_restr_rigu_u33_diff
O2 O3 0.001000 0.010800 -0.004495 -0.000038
O2 N3 0.001000 0.002244 -0.000031 -0.000322
O2 C33 0.001000 -0.000204 0.004192 0.002394
O3 N3 0.001000 0.003017 -0.000521 -0.001207
O3 C33 0.001000 0.000541 0.001316 0.001556
N3 C33 0.001000 -0.000045 -0.000331 0.000747
N3 N3A 0.001000 0.000000 0.000000 0.000000
C33 O2A 0.001000 0.000807 0.000456 -0.001880
C33 O3A 0.001000 -0.000470 -0.001041 -0.001615
C33 N3A 0.001000 -0.000349 0.000379 -0.000757
O2A O3A 0.001000 0.001759 -0.001323 -0.000138
O2A N3A 0.001000 0.000187 0.000314 -0.000492
O3A N3A 0.001000 0.000230 0.000338 -0.000680
